data_7126012
loop_
_publ_author_name
'Gazis, Theodore A.'
'Mohajeri Thaker, Bayan A. J.'
'Willcox, Darren'
'Ould, Darren M. C.'
'Wenz, Jan'
'Rawson, Jeremy M.'
'Hill, Michael S.'
'Wirth, Thomas'
'Melen, Rebecca L.'

_publ_section_title
;
 1,3-Carboboration of iodonium ylides.
;
_journal_issue 22
_journal_name_full 'Chemical communications (Cambridge, England)'
_journal_page_first 3345
_journal_page_last 3348
_journal_paper_doi 10.1039/c9cc08749d
_journal_volume 56
_journal_year 2020
_chemical_formula_moiety 'C32 H15 B F15 I O2'
_chemical_formula_sum 'C32 H15 B F15 I O2'
_chemical_formula_weight 854.15
_space_group_crystal_system monoclinic
_space_group_IT_number 14
_space_group_name_Hall '-P 2yn'
_space_group_name_H-M_alt 'P 1 21/n 1'
_atom_sites_solution_hydrogens geom
_atom_sites_solution_primary direct
_atom_sites_solution_secondary difmap
_audit_creation_method SHELXL-2017/1
_audit_update_record
;
2019-12-05 deposited with the CCDC.	2019-12-11 downloaded from the CCDC.
;
_cell_angle_alpha 90
_cell_angle_beta 104.564(3)
_cell_angle_gamma 90
_cell_formula_units_Z 12
_cell_length_a 16.1557(4)
_cell_length_b 37.6672(11)
_cell_length_c 16.7091(4)
_cell_measurement_reflns_used 19129
_cell_measurement_temperature 293(2)
_cell_measurement_theta_max 28.701
_cell_measurement_theta_min 3.688
_cell_volume 9841.4(5)
_computing_cell_refinement 'CrysAlisPro 1.171.40.50a (Rigaku OD, 2019)'
_computing_data_collection 'CrysAlisPro 1.171.40.50a (Rigaku OD, 2019)'
_computing_data_reduction 'CrysAlisPro 1.171.40.50a (Rigaku OD, 2019)'
_computing_molecular_graphics 'Olex2 (Dolomanov et al., 2009)'
_computing_publication_material 'Olex2 (Dolomanov et al., 2009)'
_computing_structure_refinement 'SHELXL-2017/1 (Sheldrick, 2017)'
_computing_structure_solution SHELXS
_diffrn_ambient_temperature 293(2)
_diffrn_measured_fraction_theta_full 0.997
_diffrn_measured_fraction_theta_max 0.973
_diffrn_measurement_device_type 'SuperNova (Mo) X-ray Source'
_diffrn_measurement_method '\w scans'
_diffrn_radiation_type MoK\a
_diffrn_radiation_wavelength 0.71073
_diffrn_reflns_av_R_equivalents 0.0497
_diffrn_reflns_av_unetI/netI 0.0549
_diffrn_reflns_Laue_measured_fraction_full 0.997
_diffrn_reflns_Laue_measured_fraction_max 0.973
_diffrn_reflns_limit_h_max 20
_diffrn_reflns_limit_h_min -19
_diffrn_reflns_limit_k_max 48
_diffrn_reflns_limit_k_min -48
_diffrn_reflns_limit_l_max 21
_diffrn_reflns_limit_l_min -21
_diffrn_reflns_number 83238
_diffrn_reflns_point_group_measured_fraction_full 0.997
_diffrn_reflns_point_group_measured_fraction_max 0.973
_diffrn_reflns_theta_full 25.242
_diffrn_reflns_theta_max 27.499
_diffrn_reflns_theta_min 3.321
_diffrn_source 'micro-focus sealed X-ray tube'
_exptl_absorpt_coefficient_mu 1.091
_exptl_absorpt_correction_T_max 1.000
_exptl_absorpt_correction_T_min 0.657
_exptl_absorpt_correction_type gaussian
_exptl_absorpt_process_details
;
CrysAlisPro 1.171.40.50a (Rigaku Oxford Diffraction, 2019)
Numerical absorption correction based on gaussian integration over
a multifaceted crystal model. Empirical absorption correction 
using spherical harmonics, implemented in SCALE3 ABSPACK scaling 
algorithm.
;
_exptl_crystal_colour colorless
_exptl_crystal_density_diffrn 1.729
_exptl_crystal_description needle
_exptl_crystal_F_000 4992
_exptl_crystal_recrystallization_method 'Re-crystallisation from solvent: DCM/pentane'
_exptl_crystal_size_max 0.332
_exptl_crystal_size_mid 0.129
_exptl_crystal_size_min 0.100
_refine_diff_density_max 2.534
_refine_diff_density_min -1.307
_refine_diff_density_rms 0.102
_refine_ls_extinction_method none
_refine_ls_goodness_of_fit_ref 1.037
_refine_ls_hydrogen_treatment constr
_refine_ls_matrix_type full
_refine_ls_number_parameters 1384
_refine_ls_number_reflns 22003
_refine_ls_number_restraints 0
_refine_ls_restrained_S_all 1.037
_refine_ls_R_factor_all 0.0840
_refine_ls_R_factor_gt 0.0530
_refine_ls_shift/su_max 0.001
_refine_ls_shift/su_mean 0.000
_refine_ls_structure_factor_coef Fsqd
_refine_ls_weighting_details 'w=1/[\s^2^(Fo^2^)+(0.0583P)^2^+14.4429P] where P=(Fo^2^+2Fc^2^)/3'
_refine_ls_weighting_scheme calc
_refine_ls_wR_factor_gt 0.1208
_refine_ls_wR_factor_ref 0.1388
_reflns_Friedel_coverage 0.000
_reflns_number_gt 15239
_reflns_number_total 22003
_reflns_threshold_expression 'I > 2\s(I)'
_cod_data_source_file c9cc08749d2.cif
_cod_data_source_block rm1928h_sq
_cod_depositor_comments 'Adding full bibliography for 7126008--7126012.cif.'
_cod_original_cell_volume 9841.5(5)
_cod_original_sg_symbol_H-M 'P 21/n'
_cod_database_code 7126012
_shelx_shelxl_version_number 2017/1
_shelx_space_group_comment
;
The symmetry employed for this shelxl refinement is uniquely defined
by the following loop, which should always be used as a source of
symmetry information in preference to the above space-group names.
They are only intended as comments.
;
_shelx_estimated_absorpt_t_min 0.713
_shelx_estimated_absorpt_t_max 0.899

loop_
_space_group_symop_operation_xyz
'x, y, z'
'-x+1/2, y+1/2, -z+1/2'
'-x, -y, -z'
'x-1/2, -y-1/2, z-1/2'

loop_
_atom_site_label
_atom_site_type_symbol
_atom_site_fract_x
_atom_site_fract_y
_atom_site_fract_z
_atom_site_U_iso_or_equiv
_atom_site_adp_type
_atom_site_occupancy
_atom_site_site_symmetry_order
_atom_site_calc_flag
_atom_site_refinement_flags_posn
_atom_site_refinement_flags_adp
_atom_site_refinement_flags_occupancy
_atom_site_disorder_assembly
_atom_site_disorder_group
I1 I -0.22193(2) 0.11827(2) 0.22757(2) 0.03748(9) Uani 1 1 d . . . . .
I2 I -0.15698(2) 0.76865(2) 0.21856(2) 0.04303(9) Uani 1 1 d . . . . .
I3 I 0.70679(2) 0.97270(2) 0.28888(2) 0.04158(9) Uani 1 1 d . . . . .
F32 F 0.22748(17) 0.14811(8) 0.25922(16) 0.0456(7) Uani 1 1 d . . . . .
O11 O -0.02899(18) 0.12092(8) 0.24125(19) 0.0349(7) Uani 1 1 d . . . . .
F92 F 0.29170(16) 0.73545(8) 0.25972(16) 0.0444(7) Uani 1 1 d . . . . .
F93 F 0.41013(17) 0.73417(9) 0.40264(18) 0.0560(8) Uani 1 1 d . . . . .
F102 F 0.28470(17) 0.80925(8) 0.25026(17) 0.0492(7) Uani 1 1 d . . . . .
F142 F 0.46979(18) 0.95182(8) 0.10422(16) 0.0462(7) Uani 1 1 d . . . . .
O21 O 0.03453(19) 0.77613(9) 0.22814(18) 0.0355(7) Uani 1 1 d . . . . .
F36 F -0.03182(17) 0.11469(8) 0.07204(17) 0.0514(8) Uani 1 1 d . . . . .
F96 F 0.09243(18) 0.78195(8) 0.39639(16) 0.0492(7) Uani 1 1 d . . . . .
F46 F 0.22696(17) 0.07631(8) 0.27522(17) 0.0480(7) Uani 1 1 d . . . . .
F152 F 0.26333(17) 0.97659(8) 0.24727(17) 0.0474(7) Uani 1 1 d . . . . .
F33 F 0.28284(18) 0.17336(8) 0.13470(19) 0.0550(8) Uani 1 1 d . . . . .
F42 F 0.02923(19) 0.12621(9) 0.40968(18) 0.0548(8) Uani 1 1 d . . . . .
O31 O 0.51548(18) 0.95730(8) 0.27160(18) 0.0347(7) Uani 1 1 d . . . . .
F106 F 0.03536(18) 0.77010(9) 0.05643(17) 0.0540(8) Uani 1 1 d . . . . .
F52 F -0.04170(19) 0.05704(8) 0.31128(19) 0.0533(8) Uani 1 1 d . . . . .
F146 F 0.26649(18) 0.90471(9) 0.23496(17) 0.0512(8) Uani 1 1 d . . . . .
F82 F 0.0280(2) 0.71368(8) 0.30393(18) 0.0497(7) Uani 1 1 d . . . . .
F156 F 0.51534(19) 0.94092(9) 0.44474(17) 0.0542(8) Uani 1 1 d . . . . .
F145 F 0.15466(19) 0.89875(10) 0.0886(2) 0.0630(9) Uani 1 1 d . . . . .
F56 F 0.1214(2) 0.06188(8) 0.1128(2) 0.0620(9) Uani 1 1 d . . . . .
O12 O -0.2459(2) 0.19934(9) 0.2619(2) 0.0464(8) Uani 1 1 d . . . . .
C31 C 0.0960(3) 0.12820(12) 0.1720(3) 0.0318(9) Uani 1 1 d . . . . .
F95 F 0.2106(2) 0.77889(10) 0.53882(17) 0.0615(9) Uani 1 1 d . . . . .
C21 C -0.1363(3) 0.16043(12) 0.2479(3) 0.0316(10) Uani 1 1 d . . . . .
F35 F 0.0220(2) 0.14401(9) -0.05110(16) 0.0584(8) Uani 1 1 d . . . . .
F105 F 0.0854(2) 0.80400(9) -0.06267(17) 0.0606(9) Uani 1 1 d . . . . .
F85 F 0.1216(2) 0.65310(8) 0.04671(19) 0.0618(9) Uani 1 1 d . . . . .
F132 F 0.5629(2) 0.89720(9) 0.2105(2) 0.0627(9) Uani 1 1 d . . . . .
F143 F 0.3607(2) 0.94203(9) -0.04099(17) 0.0613(9) Uani 1 1 d . . . . .
C101 C 0.1580(3) 0.78600(12) 0.1596(3) 0.0333(10) Uani 1 1 d . . . . .
F86 F 0.1739(2) 0.71795(8) 0.09146(19) 0.0552(8) Uani 1 1 d . . . . .
C41 C 0.1237(3) 0.10350(12) 0.3335(3) 0.0347(10) Uani 1 1 d . . . . .
O32 O 0.6869(2) 1.05169(9) 0.2335(2) 0.0467(8) Uani 1 1 d . . . . .
F45 F 0.33982(19) 0.06901(9) 0.4197(2) 0.0618(9) Uani 1 1 d . . . . .
C91 C 0.1881(3) 0.76070(12) 0.3197(3) 0.0339(10) Uani 1 1 d . . . . .
F94 F 0.3712(2) 0.75627(11) 0.54489(17) 0.0674(10) Uani 1 1 d . . . . .
F144 F 0.2004(2) 0.91789(10) -0.05234(18) 0.0692(10) Uani 1 1 d . . . . .
F83 F -0.0235(2) 0.64878(9) 0.2579(2) 0.0678(9) Uani 1 1 d . . . . .
C122 C 0.5209(3) 0.99040(12) 0.2519(3) 0.0315(9) Uani 1 1 d . . . . .
F34 F 0.1808(2) 0.17290(9) -0.02220(18) 0.0581(8) Uani 1 1 d . . . . .
F155 F 0.4556(2) 0.97057(10) 0.56323(18) 0.0701(10) Uani 1 1 d . . . . .
C46 C 0.2037(3) 0.08808(13) 0.3425(3) 0.0384(11) Uani 1 1 d . . . . .
F154 F 0.2998(3) 1.00325(10) 0.5256(2) 0.0752(11) Uani 1 1 d . . . . .
F43 F 0.1435(2) 0.11851(10) 0.55322(19) 0.0713(10) Uani 1 1 d . . . . .
C156 C 0.4375(3) 0.95641(13) 0.4224(3) 0.0404(11) Uani 1 1 d . . . . .
C123 C 0.4448(3) 1.01392(13) 0.2299(3) 0.0390(11) Uani 1 1 d . . . . .
H134 H 0.431442 1.021717 0.280531 0.047 Uiso 1 1 calc R U . . .
H133 H 0.396577 1.000132 0.199025 0.047 Uiso 1 1 calc R U . . .
F136 F 0.3821(2) 0.88479(8) 0.3910(2) 0.0627(9) Uani 1 1 d . . . . .
F54 F -0.0157(3) -0.04272(8) 0.1530(3) 0.0841(12) Uani 1 1 d . . . . .
C23 C 0.0104(3) 0.18367(11) 0.2677(3) 0.0317(9) Uani 1 1 d . . . . .
H23A H 0.019955 0.191403 0.215397 0.038 Uiso 1 1 calc R U . . .
H23B H 0.064615 0.175261 0.301797 0.038 Uiso 1 1 calc R U . . .
F153 F 0.2058(2) 1.00474(9) 0.3663(2) 0.0662(9) Uani 1 1 d . . . . .
C152 C 0.3140(3) 0.97278(13) 0.3251(3) 0.0392(11) Uani 1 1 d . . . . .
C86 C 0.1231(3) 0.70257(13) 0.1342(3) 0.0391(11) Uani 1 1 d . . . . .
C51 C 0.0381(3) 0.06419(12) 0.2110(3) 0.0345(10) Uani 1 1 d . . . . .
C71 C -0.0773(3) 0.81305(13) 0.2323(3) 0.0388(11) Uani 1 1 d . . . . .
B1 B 0.0592(3) 0.10609(15) 0.2399(3) 0.0338(11) Uani 1 1 d . . . . .
C72 C 0.0077(3) 0.80801(13) 0.2381(3) 0.0342(10) Uani 1 1 d . . . . .
C36 C 0.0465(3) 0.12991(13) 0.0904(3) 0.0373(10) Uani 1 1 d . . . . .
C102 C 0.2331(3) 0.80554(12) 0.1737(3) 0.0352(10) Uani 1 1 d . . . . .
F53 F -0.0762(2) -0.01059(9) 0.2736(2) 0.0753(11) Uani 1 1 d . . . . .
C22 C -0.0516(3) 0.15333(12) 0.2518(2) 0.0304(9) Uani 1 1 d . . . . .
C141 C 0.3717(3) 0.93107(12) 0.1782(3) 0.0329(10) Uani 1 1 d . . . . .
F104 F 0.2369(2) 0.83958(9) -0.0278(2) 0.0642(9) Uani 1 1 d . . . . .
C26 C -0.1710(3) 0.19492(12) 0.2580(3) 0.0364(10) Uani 1 1 d . . . . .
F44 F 0.3002(2) 0.09065(10) 0.56170(19) 0.0724(10) Uani 1 1 d . . . . .
C96 C 0.1710(3) 0.77031(13) 0.3938(3) 0.0383(11) Uani 1 1 d . . . . .
C92 C 0.2693(3) 0.74760(13) 0.3275(3) 0.0355(10) Uani 1 1 d . . . . .
C121 C 0.5995(3) 1.00447(12) 0.2530(3) 0.0346(10) Uani 1 1 d . . . . .
C76 C -0.1173(3) 0.84678(14) 0.2363(4) 0.0499(13) Uani 1 1 d . . . . .
C73 C 0.0668(3) 0.83938(12) 0.2544(3) 0.0357(10) Uani 1 1 d . . . . .
H73B H 0.076388 0.847399 0.202332 0.043 Uiso 1 1 calc R U . . .
H73A H 0.121487 0.831799 0.289184 0.043 Uiso 1 1 calc R U . . .
C95 C 0.2316(3) 0.76915(14) 0.4691(3) 0.0450(12) Uani 1 1 d . . . . .
C24 C -0.0186(3) 0.21574(12) 0.3105(3) 0.0352(10) Uani 1 1 d . . . . .
C142 C 0.3928(3) 0.93885(13) 0.1049(3) 0.0372(10) Uani 1 1 d . . . . .
C52 C -0.0107(3) 0.04314(13) 0.2500(3) 0.0413(11) Uani 1 1 d . . . . .
C81 C 0.0998(3) 0.72088(13) 0.1973(3) 0.0356(10) Uani 1 1 d . . . . .
C151 C 0.3911(3) 0.95524(12) 0.3396(3) 0.0336(10) Uani 1 1 d . . . . .
C25 C -0.1104(3) 0.22532(13) 0.2645(3) 0.0433(12) Uani 1 1 d . . . . .
H25A H -0.130064 0.244758 0.293053 0.052 Uiso 1 1 calc R U . . .
H25B H -0.110826 0.233441 0.209279 0.052 Uiso 1 1 calc R U . . .
C32 C 0.1742(3) 0.14490(12) 0.1828(3) 0.0340(10) Uani 1 1 d . . . . .
F103 F 0.3361(2) 0.84014(9) 0.1304(2) 0.0637(9) Uani 1 1 d . . . . .
C93 C 0.3327(3) 0.74618(14) 0.4013(3) 0.0410(11) Uani 1 1 d . . . . .
F55 F 0.0860(3) -0.00519(9) 0.0759(2) 0.0829(12) Uani 1 1 d . . . . .
F135 F 0.4430(2) 0.82059(8) 0.4313(2) 0.0699(10) Uani 1 1 d . . . . .
C106 C 0.1105(3) 0.78732(13) 0.0781(3) 0.0372(11) Uani 1 1 d . . . . .
C131 C 0.4703(3) 0.89560(12) 0.3002(3) 0.0345(10) Uani 1 1 d . . . . .
F84 F 0.0202(2) 0.61737(8) 0.1271(2) 0.0703(10) Uani 1 1 d . . . . .
B2 B 0.1220(3) 0.76219(14) 0.2266(3) 0.0329(11) Uani 1 1 d . . . . .
B3 B 0.4349(3) 0.93547(15) 0.2722(3) 0.0346(11) Uani 1 1 d . . . . .
C153 C 0.2820(3) 0.98831(14) 0.3857(3) 0.0457(12) Uani 1 1 d . . . . .
C34 C 0.1530(3) 0.15878(13) 0.0405(3) 0.0396(11) Uani 1 1 d . . . . .
C146 C 0.2910(3) 0.91619(13) 0.1678(3) 0.0383(11) Uani 1 1 d . . . . .
C82 C 0.0512(3) 0.70029(13) 0.2373(3) 0.0378(11) Uani 1 1 d . . . . .
C104 C 0.2108(3) 0.82254(13) 0.0324(3) 0.0444(12) Uani 1 1 d . . . . .
C132 C 0.5318(3) 0.87951(14) 0.2667(3) 0.0453(12) Uani 1 1 d . . . . .
C124 C 0.4544(3) 1.04697(13) 0.1786(3) 0.0419(11) Uani 1 1 d . . . . .
C83 C 0.0244(3) 0.66634(14) 0.2158(3) 0.0458(12) Uani 1 1 d . . . . .
C84 C 0.0466(3) 0.65037(13) 0.1499(3) 0.0467(12) Uani 1 1 d . . . . .
C42 C 0.1063(3) 0.11260(13) 0.4074(3) 0.0401(11) Uani 1 1 d . . . . .
C35 C 0.0731(3) 0.14436(13) 0.0260(3) 0.0417(11) Uani 1 1 d . . . . .
C33 C 0.2043(3) 0.15896(13) 0.1194(3) 0.0387(11) Uani 1 1 d . . . . .
C126 C 0.6151(3) 1.04115(13) 0.2341(3) 0.0381(11) Uani 1 1 d . . . . .
C145 C 0.2329(3) 0.91236(15) 0.0928(3) 0.0470(13) Uani 1 1 d . . . . .
C144 C 0.2565(3) 0.92146(15) 0.0225(3) 0.0467(13) Uani 1 1 d . . . . .
C28 C 0.0415(3) 0.24711(13) 0.3063(3) 0.0469(12) Uani 1 1 d . . . . .
H28B H 0.040504 0.251863 0.249591 0.070 Uiso 1 1 calc R U . . .
H28A H 0.098718 0.241212 0.336259 0.070 Uiso 1 1 calc R U . . .
H28C H 0.022741 0.267790 0.330342 0.070 Uiso 1 1 calc R U . . .
C45 C 0.2628(3) 0.08358(14) 0.4169(3) 0.0448(12) Uani 1 1 d . . . . .
C125 C 0.5397(3) 1.06504(13) 0.2185(3) 0.0457(12) Uani 1 1 d . . . . .
H126 H 0.548479 1.084260 0.182917 0.055 Uiso 1 1 calc R U . . .
H125 H 0.536006 1.075404 0.270661 0.055 Uiso 1 1 calc R U . . .
C27 C -0.0151(3) 0.20691(14) 0.4011(3) 0.0458(12) Uani 1 1 d . . . . .
H27C H -0.054218 0.187941 0.403056 0.069 Uiso 1 1 calc R U . . .
H27B H -0.030736 0.227517 0.427751 0.069 Uiso 1 1 calc R U . . .
H27A H 0.041875 0.199754 0.429026 0.069 Uiso 1 1 calc R U . . .
C44 C 0.2421(3) 0.09450(15) 0.4886(3) 0.0497(13) Uani 1 1 d . . . . .
C143 C 0.3360(3) 0.93432(14) 0.0278(3) 0.0442(12) Uani 1 1 d . . . . .
C43 C 0.1641(4) 0.10885(15) 0.4837(3) 0.0491(13) Uani 1 1 d . . . . .
C74 C 0.0343(3) 0.87066(13) 0.2961(3) 0.0425(11) Uani 1 1 d . . . . .
C56 C 0.0691(4) 0.04583(14) 0.1537(3) 0.0493(13) Uani 1 1 d . . . . .
C154 C 0.3302(4) 0.98793(14) 0.4659(3) 0.0510(14) Uani 1 1 d . . . . .
C136 C 0.4427(3) 0.87339(13) 0.3544(3) 0.0410(11) Uani 1 1 d . . . . .
C54 C 0.0022(4) -0.00858(14) 0.1724(4) 0.0598(16) Uani 1 1 d . . . . .
C135 C 0.4730(4) 0.83974(14) 0.3759(3) 0.0475(13) Uani 1 1 d . . . . .
C103 C 0.2609(3) 0.82285(13) 0.1119(3) 0.0426(11) Uani 1 1 d . . . . .
O22 O -0.1942(2) 0.85026(11) 0.2294(3) 0.0729(13) Uani 1 1 d . . . . .
C53 C -0.0291(4) 0.00778(14) 0.2328(4) 0.0524(14) Uani 1 1 d . . . . .
C85 C 0.0975(3) 0.66869(13) 0.1099(3) 0.0438(12) Uani 1 1 d . . . . .
C94 C 0.3123(3) 0.75717(15) 0.4720(3) 0.0455(12) Uani 1 1 d . . . . .
C105 C 0.1358(3) 0.80483(13) 0.0155(3) 0.0426(12) Uani 1 1 d . . . . .
C155 C 0.4078(4) 0.97168(14) 0.4847(3) 0.0479(13) Uani 1 1 d . . . . .
C55 C 0.0526(4) 0.01050(15) 0.1338(4) 0.0553(14) Uani 1 1 d . . . . .
C75 C -0.0574(3) 0.87857(14) 0.2471(4) 0.0536(14) Uani 1 1 d . . . . .
H75A H -0.080403 0.897278 0.275143 0.064 Uiso 1 1 calc R U . . .
H75B H -0.056114 0.887382 0.192932 0.064 Uiso 1 1 calc R U . . .
F134 F 0.5637(2) 0.79294(9) 0.3632(2) 0.0717(10) Uani 1 1 d . . . . .
F133 F 0.6207(3) 0.83197(11) 0.2491(3) 0.0885(13) Uani 1 1 d . . . . .
C133 C 0.5625(4) 0.84565(16) 0.2862(4) 0.0537(14) Uani 1 1 d . . . . .
C134 C 0.5331(4) 0.82572(14) 0.3420(3) 0.0514(14) Uani 1 1 d . . . . .
C77 C 0.0365(4) 0.86187(15) 0.3864(3) 0.0545(14) Uani 1 1 d . . . . .
H77C H 0.094280 0.857049 0.416421 0.082 Uiso 1 1 calc R U . . .
H77A H 0.001609 0.841382 0.388024 0.082 Uiso 1 1 calc R U . . .
H77B H 0.014868 0.881691 0.411032 0.082 Uiso 1 1 calc R U . . .
C127 C 0.4527(4) 1.03655(15) 0.0894(3) 0.0507(13) Uani 1 1 d . . . . .
H132 H 0.497946 1.020004 0.089731 0.076 Uiso 1 1 calc R U . . .
H130 H 0.460323 1.057367 0.058934 0.076 Uiso 1 1 calc R U . . .
H131 H 0.398670 1.025759 0.063862 0.076 Uiso 1 1 calc R U . . .
C128 C 0.3801(4) 1.07216(15) 0.1788(4) 0.0602(16) Uani 1 1 d . . . . .
H127 H 0.326896 1.060383 0.154882 0.090 Uiso 1 1 calc R U . . .
H129 H 0.384744 1.092942 0.146933 0.090 Uiso 1 1 calc R U . . .
H128 H 0.381978 1.078939 0.234574 0.090 Uiso 1 1 calc R U . . .
C78 C 0.0906(4) 0.90296(15) 0.2941(4) 0.0566(14) Uani 1 1 d . . . . .
H78A H 0.148763 0.897475 0.321947 0.085 Uiso 1 1 calc R U . . .
H78C H 0.071117 0.922539 0.321240 0.085 Uiso 1 1 calc R U . . .
H78B H 0.087492 0.909218 0.237666 0.085 Uiso 1 1 calc R U . . .
C61 C -0.1712(3) 0.76623(13) 0.3403(3) 0.0389(11) Uani 1 1 d . . . . .
C11 C -0.2369(3) 0.11336(14) 0.3494(3) 0.0426(12) Uani 1 1 d . . . . .
C111 C 0.7375(3) 0.96286(14) 0.1756(3) 0.0449(12) Uani 1 1 d . . . . .
C66 C -0.1364(4) 0.73733(14) 0.3883(3) 0.0496(13) Uani 1 1 d . . . . .
H66 H -0.104117 0.720380 0.369286 0.059 Uiso 1 1 calc R U . . .
C62 C -0.2172(4) 0.79222(16) 0.3670(3) 0.0542(14) Uani 1 1 d . . . . .
H62 H -0.237955 0.811746 0.333993 0.065 Uiso 1 1 calc R U . . .
C16 C -0.2902(4) 0.13661(17) 0.3751(4) 0.0592(15) Uani 1 1 d . . . . .
H16 H -0.317403 0.155063 0.341672 0.071 Uiso 1 1 calc R U . . .
C12 C -0.1964(4) 0.08531(16) 0.3961(4) 0.0577(15) Uani 1 1 d . . . . .
H12 H -0.161371 0.069865 0.376121 0.069 Uiso 1 1 calc R U . . .
C116 C 0.7569(4) 0.99019(17) 0.1304(3) 0.0606(16) Uani 1 1 d . . . . .
H116 H 0.753561 1.013668 0.146583 0.073 Uiso 1 1 calc R U . . .
C112 C 0.7435(4) 0.92758(17) 0.1559(4) 0.0634(16) Uani 1 1 d . . . . .
H112 H 0.730620 0.909543 0.188777 0.076 Uiso 1 1 calc R U . . .
C64 C -0.2002(4) 0.75966(17) 0.4924(3) 0.0539(14) Uani 1 1 d . . . . .
H64 H -0.211753 0.756882 0.543843 0.065 Uiso 1 1 calc R U . . .
C63 C -0.2318(4) 0.78847(17) 0.4450(4) 0.0584(15) Uani 1 1 d . . . . .
H63 H -0.263043 0.805576 0.464848 0.070 Uiso 1 1 calc R U . . .
C65 C -0.1517(4) 0.73481(16) 0.4652(4) 0.0559(14) Uani 1 1 d . . . . .
H65 H -0.128801 0.715911 0.499495 0.067 Uiso 1 1 calc R U . . .
C14 C -0.2614(4) 0.1040(2) 0.5015(4) 0.073(2) Uani 1 1 d . . . . .
H14 H -0.269399 0.100884 0.554272 0.087 Uiso 1 1 calc R U . . .
C15 C -0.3013(4) 0.1310(2) 0.4547(4) 0.0723(19) Uani 1 1 d . . . . .
H15 H -0.336636 0.146062 0.475261 0.087 Uiso 1 1 calc R U . . .
C13 C -0.2098(4) 0.0811(2) 0.4738(4) 0.078(2) Uani 1 1 d . . . . .
H13 H -0.183500 0.062527 0.507360 0.093 Uiso 1 1 calc R U . . .
C115 C 0.7817(5) 0.9816(3) 0.0592(4) 0.090(3) Uani 1 1 d . . . . .
H115 H 0.793731 0.999672 0.025831 0.108 Uiso 1 1 calc R U . . .
C114 C 0.7888(5) 0.9471(3) 0.0373(5) 0.098(3) Uani 1 1 d . . . . .
H114 H 0.806737 0.941769 -0.010050 0.118 Uiso 1 1 calc R U . . .
C113 C 0.7696(5) 0.9202(2) 0.0848(5) 0.091(3) Uani 1 1 d . . . . .
H113 H 0.774229 0.896758 0.069221 0.109 Uiso 1 1 calc R U . . .

loop_
_atom_site_aniso_label
_atom_site_aniso_U_11
_atom_site_aniso_U_22
_atom_site_aniso_U_33
_atom_site_aniso_U_23
_atom_site_aniso_U_13
_atom_site_aniso_U_12
I1 0.03128(15) 0.04775(18) 0.03372(16) -0.00471(13) 0.00877(12) -0.00872(13)
I2 0.03174(16) 0.0622(2) 0.03529(17) -0.00023(15) 0.00879(13) -0.00663(15)
I3 0.03328(16) 0.0598(2) 0.03178(16) 0.00601(14) 0.00831(12) 0.00048(14)
F32 0.0431(15) 0.0545(17) 0.0332(14) 0.0021(13) -0.0018(12) -0.0138(13)
O11 0.0267(15) 0.0410(18) 0.0386(17) 0.0002(14) 0.0110(13) 0.0002(14)
F92 0.0325(14) 0.0649(18) 0.0362(15) -0.0022(13) 0.0094(11) 0.0071(13)
F93 0.0314(15) 0.084(2) 0.0482(17) 0.0049(16) 0.0019(13) 0.0134(15)
F102 0.0457(16) 0.0566(18) 0.0385(15) 0.0033(13) -0.0018(13) -0.0185(14)
F142 0.0481(16) 0.0599(18) 0.0358(14) 0.0012(13) 0.0204(13) -0.0092(14)
O21 0.0283(15) 0.0462(19) 0.0322(16) 0.0013(14) 0.0077(13) -0.0015(14)
F36 0.0350(14) 0.075(2) 0.0391(15) 0.0018(14) 0.0004(12) -0.0168(14)
F96 0.0466(16) 0.071(2) 0.0338(15) 0.0056(14) 0.0175(13) 0.0148(15)
F46 0.0422(15) 0.0593(18) 0.0467(17) 0.0034(14) 0.0189(13) 0.0113(14)
F152 0.0416(15) 0.0628(18) 0.0390(15) -0.0031(14) 0.0123(13) 0.0062(14)
F33 0.0426(16) 0.0637(19) 0.0595(19) 0.0081(16) 0.0145(14) -0.0169(15)
F42 0.0510(17) 0.080(2) 0.0390(16) 0.0070(15) 0.0212(14) 0.0188(16)
O31 0.0291(15) 0.0451(18) 0.0305(16) 0.0014(14) 0.0085(13) -0.0055(14)
F106 0.0385(15) 0.083(2) 0.0340(15) 0.0082(15) -0.0021(12) -0.0128(15)
F52 0.0556(18) 0.0574(18) 0.0546(18) 0.0119(15) 0.0279(15) -0.0004(15)
F146 0.0429(16) 0.075(2) 0.0394(15) -0.0074(14) 0.0174(13) -0.0240(15)
F82 0.0609(19) 0.0512(17) 0.0457(17) 0.0040(14) 0.0295(15) -0.0019(15)
F156 0.0475(17) 0.072(2) 0.0362(15) -0.0047(14) -0.0014(13) -0.0016(16)
F145 0.0400(16) 0.088(2) 0.0574(19) -0.0179(18) 0.0045(14) -0.0213(17)
F56 0.084(2) 0.0503(18) 0.068(2) -0.0113(16) 0.0508(19) -0.0044(17)
O12 0.0311(17) 0.051(2) 0.057(2) 0.0060(17) 0.0121(16) 0.0102(15)
C31 0.030(2) 0.039(2) 0.027(2) -0.0008(19) 0.0085(18) -0.0009(19)
F95 0.069(2) 0.089(2) 0.0263(15) -0.0041(15) 0.0113(14) 0.0100(19)
C21 0.023(2) 0.039(2) 0.031(2) -0.0021(19) 0.0046(17) -0.0074(19)
F35 0.0613(19) 0.081(2) 0.0262(14) 0.0051(14) -0.0009(13) -0.0045(17)
F105 0.068(2) 0.081(2) 0.0276(14) 0.0136(15) 0.0038(14) 0.0025(18)
F85 0.084(2) 0.0551(19) 0.0513(19) -0.0083(15) 0.0262(17) 0.0082(17)
F132 0.069(2) 0.065(2) 0.071(2) 0.0161(17) 0.0491(18) 0.0158(17)
F143 0.081(2) 0.079(2) 0.0271(14) 0.0022(14) 0.0193(15) -0.0029(19)
C101 0.030(2) 0.040(2) 0.029(2) 0.0002(19) 0.0063(18) 0.002(2)
F86 0.0607(19) 0.0597(19) 0.0562(19) -0.0052(15) 0.0355(16) -0.0041(16)
C41 0.035(2) 0.039(2) 0.031(2) 0.007(2) 0.0093(19) 0.001(2)
O32 0.0412(19) 0.0448(19) 0.058(2) -0.0112(17) 0.0197(17) -0.0135(16)
F45 0.0402(16) 0.075(2) 0.066(2) 0.0197(17) 0.0048(15) 0.0139(16)
C91 0.035(2) 0.038(2) 0.027(2) 0.0044(19) 0.0066(19) -0.003(2)
F94 0.0530(19) 0.112(3) 0.0297(15) 0.0063(17) -0.0036(14) 0.0060(19)
F144 0.068(2) 0.094(3) 0.0339(16) -0.0116(16) -0.0082(15) -0.008(2)
F83 0.081(2) 0.0551(19) 0.076(2) 0.0089(17) 0.0363(19) -0.0195(18)
C122 0.032(2) 0.038(2) 0.025(2) -0.0049(19) 0.0103(18) -0.006(2)
F34 0.067(2) 0.069(2) 0.0442(17) 0.0126(15) 0.0258(15) -0.0093(17)
F155 0.092(3) 0.087(2) 0.0284(15) -0.0154(16) 0.0107(16) -0.020(2)
C46 0.042(3) 0.041(3) 0.034(2) 0.003(2) 0.012(2) 0.001(2)
F154 0.111(3) 0.078(2) 0.055(2) -0.0228(18) 0.054(2) -0.007(2)
F43 0.087(2) 0.097(3) 0.0319(16) -0.0002(16) 0.0185(16) 0.010(2)
C156 0.045(3) 0.045(3) 0.032(2) -0.005(2) 0.010(2) -0.014(2)
C123 0.037(2) 0.050(3) 0.034(2) -0.004(2) 0.016(2) -0.003(2)
F136 0.082(2) 0.0513(18) 0.074(2) 0.0045(16) 0.0566(19) -0.0077(17)
F54 0.106(3) 0.0341(17) 0.103(3) -0.0047(18) 0.009(2) -0.0082(18)
C23 0.032(2) 0.035(2) 0.030(2) 0.0024(19) 0.0111(18) -0.0002(19)
F153 0.068(2) 0.071(2) 0.072(2) -0.0093(18) 0.0397(18) 0.0142(18)
C152 0.046(3) 0.041(3) 0.034(2) -0.006(2) 0.017(2) -0.014(2)
C86 0.038(3) 0.049(3) 0.030(2) 0.007(2) 0.009(2) 0.003(2)
C51 0.033(2) 0.037(2) 0.034(2) 0.003(2) 0.0105(19) 0.001(2)
C71 0.032(2) 0.048(3) 0.038(3) 0.006(2) 0.011(2) -0.002(2)
B1 0.032(3) 0.042(3) 0.029(3) 0.001(2) 0.010(2) 0.001(2)
C72 0.033(2) 0.046(3) 0.023(2) 0.010(2) 0.0085(18) 0.005(2)
C36 0.033(2) 0.043(3) 0.034(2) -0.003(2) 0.0053(19) -0.004(2)
C102 0.034(2) 0.037(2) 0.033(2) 0.003(2) 0.0042(19) -0.001(2)
F53 0.072(2) 0.062(2) 0.093(3) 0.0205(19) 0.023(2) -0.0204(18)
C22 0.031(2) 0.037(2) 0.022(2) 0.0018(18) 0.0056(17) -0.0031(19)
C141 0.033(2) 0.040(2) 0.027(2) -0.0065(19) 0.0098(18) -0.004(2)
F104 0.081(2) 0.066(2) 0.0539(19) 0.0225(16) 0.0320(17) -0.0046(18)
C26 0.037(2) 0.040(3) 0.032(2) 0.003(2) 0.008(2) 0.002(2)
F44 0.065(2) 0.097(3) 0.0442(18) 0.0220(18) -0.0074(16) 0.007(2)
C96 0.034(2) 0.044(3) 0.039(3) 0.005(2) 0.013(2) 0.000(2)
C92 0.037(2) 0.044(3) 0.028(2) 0.000(2) 0.0108(19) -0.001(2)
C121 0.033(2) 0.040(2) 0.032(2) -0.004(2) 0.0115(19) -0.001(2)
C76 0.041(3) 0.050(3) 0.062(3) 0.016(3) 0.019(3) 0.009(2)
C73 0.032(2) 0.044(3) 0.032(2) 0.005(2) 0.0104(19) 0.003(2)
C95 0.056(3) 0.058(3) 0.022(2) 0.003(2) 0.012(2) -0.001(3)
C24 0.034(2) 0.038(2) 0.035(2) -0.004(2) 0.012(2) -0.004(2)
C142 0.041(3) 0.042(3) 0.032(2) -0.004(2) 0.017(2) -0.003(2)
C52 0.037(3) 0.044(3) 0.043(3) 0.006(2) 0.009(2) 0.002(2)
C81 0.027(2) 0.049(3) 0.030(2) 0.002(2) 0.0054(18) 0.000(2)
C151 0.034(2) 0.038(2) 0.030(2) -0.0035(19) 0.0104(19) -0.011(2)
C25 0.042(3) 0.037(3) 0.055(3) 0.000(2) 0.019(2) 0.004(2)
C32 0.033(2) 0.036(2) 0.030(2) -0.0008(19) 0.0023(19) -0.001(2)
F103 0.0534(18) 0.061(2) 0.077(2) 0.0158(17) 0.0172(17) -0.0227(16)
C93 0.035(2) 0.052(3) 0.035(3) 0.006(2) 0.006(2) 0.001(2)
F55 0.116(3) 0.059(2) 0.081(3) -0.0216(19) 0.038(2) 0.010(2)
F135 0.098(3) 0.0499(18) 0.070(2) 0.0112(16) 0.036(2) -0.0156(18)
C106 0.029(2) 0.050(3) 0.032(2) 0.004(2) 0.0066(19) -0.002(2)
C131 0.035(2) 0.042(3) 0.028(2) -0.003(2) 0.0088(19) -0.010(2)
F84 0.089(3) 0.0423(18) 0.078(2) -0.0069(16) 0.017(2) -0.0121(17)
B2 0.024(2) 0.044(3) 0.030(3) 0.000(2) 0.007(2) -0.004(2)
B3 0.027(2) 0.048(3) 0.031(3) 0.000(2) 0.010(2) -0.009(2)
C153 0.051(3) 0.043(3) 0.050(3) -0.006(2) 0.026(3) -0.004(2)
C34 0.046(3) 0.042(3) 0.037(3) 0.005(2) 0.021(2) -0.001(2)
C146 0.042(3) 0.046(3) 0.031(2) -0.007(2) 0.016(2) -0.007(2)
C82 0.037(2) 0.047(3) 0.029(2) 0.001(2) 0.007(2) 0.004(2)
C104 0.053(3) 0.041(3) 0.046(3) 0.010(2) 0.026(2) 0.003(2)
C132 0.039(3) 0.055(3) 0.045(3) 0.007(2) 0.016(2) 0.006(2)
C124 0.039(3) 0.044(3) 0.047(3) 0.005(2) 0.019(2) 0.001(2)
C83 0.047(3) 0.046(3) 0.045(3) 0.008(2) 0.011(2) -0.009(2)
C84 0.054(3) 0.039(3) 0.044(3) 0.000(2) 0.007(2) -0.002(2)
C42 0.041(3) 0.044(3) 0.035(3) 0.005(2) 0.010(2) 0.004(2)
C35 0.047(3) 0.046(3) 0.029(2) 0.002(2) 0.005(2) 0.002(2)
C33 0.034(2) 0.040(3) 0.043(3) 0.000(2) 0.012(2) -0.005(2)
C126 0.045(3) 0.042(3) 0.030(2) -0.011(2) 0.015(2) -0.014(2)
C145 0.039(3) 0.056(3) 0.042(3) -0.013(2) 0.004(2) -0.012(2)
C144 0.047(3) 0.057(3) 0.030(3) -0.009(2) 0.000(2) 0.002(3)
C28 0.048(3) 0.043(3) 0.054(3) -0.007(2) 0.020(3) -0.011(2)
C45 0.033(2) 0.047(3) 0.052(3) 0.015(2) 0.007(2) 0.008(2)
C125 0.050(3) 0.037(3) 0.056(3) -0.006(2) 0.024(3) -0.005(2)
C27 0.045(3) 0.052(3) 0.040(3) -0.013(2) 0.012(2) -0.004(2)
C44 0.049(3) 0.060(3) 0.034(3) 0.014(2) 0.000(2) -0.004(3)
C143 0.056(3) 0.051(3) 0.028(2) -0.003(2) 0.016(2) 0.000(3)
C43 0.059(3) 0.061(3) 0.028(2) 0.004(2) 0.013(2) 0.002(3)
C74 0.040(3) 0.045(3) 0.046(3) 0.005(2) 0.018(2) 0.000(2)
C56 0.054(3) 0.043(3) 0.052(3) -0.001(2) 0.017(3) -0.005(3)
C154 0.078(4) 0.047(3) 0.037(3) -0.015(2) 0.031(3) -0.013(3)
C136 0.043(3) 0.047(3) 0.037(3) -0.007(2) 0.017(2) -0.009(2)
C54 0.065(4) 0.033(3) 0.071(4) 0.003(3) -0.003(3) -0.001(3)
C135 0.057(3) 0.047(3) 0.037(3) -0.001(2) 0.008(2) -0.020(3)
C103 0.038(3) 0.040(3) 0.051(3) 0.004(2) 0.013(2) -0.003(2)
O22 0.039(2) 0.063(3) 0.122(4) 0.027(3) 0.031(2) 0.0177(19)
C53 0.050(3) 0.042(3) 0.063(4) 0.014(3) 0.010(3) -0.010(3)
C85 0.050(3) 0.045(3) 0.035(3) 0.001(2) 0.008(2) 0.009(2)
C94 0.039(3) 0.059(3) 0.032(3) 0.004(2) -0.002(2) 0.002(2)
C105 0.049(3) 0.045(3) 0.032(2) 0.008(2) 0.006(2) 0.006(2)
C155 0.068(4) 0.051(3) 0.026(2) -0.006(2) 0.016(2) -0.016(3)
C55 0.069(4) 0.044(3) 0.054(3) -0.007(3) 0.017(3) 0.005(3)
C75 0.050(3) 0.047(3) 0.071(4) 0.013(3) 0.028(3) 0.013(3)
F134 0.079(2) 0.0512(19) 0.079(2) 0.0132(17) 0.009(2) 0.0100(18)
F133 0.081(3) 0.087(3) 0.116(3) 0.026(2) 0.058(2) 0.041(2)
C133 0.046(3) 0.064(4) 0.054(3) 0.002(3) 0.017(3) 0.010(3)
C134 0.053(3) 0.045(3) 0.049(3) 0.002(3) 0.000(3) 0.006(3)
C77 0.065(4) 0.056(3) 0.049(3) -0.004(3) 0.027(3) 0.003(3)
C127 0.054(3) 0.057(3) 0.044(3) 0.010(3) 0.017(3) 0.006(3)
C128 0.056(3) 0.050(3) 0.084(4) 0.007(3) 0.036(3) 0.007(3)
C78 0.054(3) 0.056(3) 0.064(4) -0.001(3) 0.023(3) -0.007(3)
C61 0.032(2) 0.054(3) 0.031(2) -0.003(2) 0.0093(19) -0.008(2)
C11 0.040(3) 0.054(3) 0.038(3) -0.010(2) 0.018(2) -0.017(2)
C111 0.039(3) 0.059(3) 0.038(3) 0.002(2) 0.011(2) 0.016(2)
C66 0.053(3) 0.049(3) 0.050(3) -0.003(3) 0.018(3) -0.003(3)
C62 0.048(3) 0.066(4) 0.049(3) 0.006(3) 0.012(3) 0.009(3)
C16 0.058(3) 0.069(4) 0.059(4) -0.003(3) 0.030(3) 0.003(3)
C12 0.061(4) 0.068(4) 0.050(3) 0.012(3) 0.024(3) 0.008(3)
C116 0.075(4) 0.069(4) 0.048(3) 0.019(3) 0.034(3) 0.018(3)
C112 0.057(4) 0.064(4) 0.070(4) -0.013(3) 0.016(3) 0.016(3)
C64 0.048(3) 0.078(4) 0.040(3) 0.001(3) 0.019(2) -0.004(3)
C63 0.053(3) 0.079(4) 0.048(3) -0.005(3) 0.021(3) 0.010(3)
C65 0.055(3) 0.064(4) 0.050(3) 0.010(3) 0.015(3) -0.003(3)
C14 0.057(4) 0.123(6) 0.045(3) 0.010(4) 0.026(3) -0.007(4)
C15 0.067(4) 0.102(5) 0.060(4) -0.011(4) 0.039(3) -0.002(4)
C13 0.068(4) 0.114(6) 0.060(4) 0.022(4) 0.030(3) 0.009(4)
C115 0.090(5) 0.134(7) 0.057(4) 0.036(4) 0.038(4) 0.046(5)
C114 0.089(5) 0.163(9) 0.049(4) -0.001(5) 0.030(4) 0.060(6)
C113 0.087(5) 0.113(7) 0.073(5) -0.029(5) 0.021(4) 0.037(5)

loop_
_atom_type_symbol
_atom_type_description
_atom_type_scat_dispersion_real
_atom_type_scat_dispersion_imag
_atom_type_scat_source
C C 0.0033 0.0016 'International Tables Vol C Tables 4.2.6.8 and 6.1.1.4'
H H 0.0000 0.0000 'International Tables Vol C Tables 4.2.6.8 and 6.1.1.4'
O O 0.0106 0.0060 'International Tables Vol C Tables 4.2.6.8 and 6.1.1.4'
F F 0.0171 0.0103 'International Tables Vol C Tables 4.2.6.8 and 6.1.1.4'
I I -0.4742 1.8119 'International Tables Vol C Tables 4.2.6.8 and 6.1.1.4'
B B 0.0013 0.0007 'International Tables Vol C Tables 4.2.6.8 and 6.1.1.4'

loop_
_geom_angle_atom_site_label_1
_geom_angle_atom_site_label_2
_geom_angle_atom_site_label_3
_geom_angle
_geom_angle_site_symmetry_1
_geom_angle_site_symmetry_3
_geom_angle_publ_flag
C21 I1 C11 98.13(17) . . ?
C71 I2 C61 98.16(18) . . ?
C121 I3 C111 102.17(18) . . ?
C22 O11 B1 129.6(4) . . ?
C72 O21 B2 131.6(4) . . ?
C122 O31 B3 128.6(4) . . ?
C32 C31 C36 112.7(4) . . ?
C32 C31 B1 128.4(4) . . ?
C36 C31 B1 118.8(4) . . ?
C22 C21 C26 125.4(4) . . ?
C22 C21 I1 118.1(3) . . ?
C26 C21 I1 116.5(3) . . ?
C106 C101 C102 113.1(4) . . ?
C106 C101 B2 119.0(4) . . ?
C102 C101 B2 127.9(4) . . ?
C42 C41 C46 113.6(4) . . ?
C42 C41 B1 127.8(4) . . ?
C46 C41 B1 118.4(4) . . ?
C92 C91 C96 114.1(4) . . ?
C92 C91 B2 118.5(4) . . ?
C96 C91 B2 127.4(4) . . ?
O31 C122 C121 119.2(4) . . ?
O31 C122 C123 122.1(4) . . ?
C121 C122 C123 118.6(4) . . ?
F46 C46 C45 116.0(4) . . ?
F46 C46 C41 119.5(4) . . ?
C45 C46 C41 124.5(5) . . ?
F156 C156 C155 116.7(4) . . ?
F156 C156 C151 119.3(4) . . ?
C155 C156 C151 124.0(5) . . ?
C122 C123 C124 115.3(4) . . ?
C122 C123 H134 108.5 . . ?
C124 C123 H134 108.5 . . ?
C122 C123 H133 108.5 . . ?
C124 C123 H133 108.5 . . ?
H134 C123 H133 107.5 . . ?
C22 C23 C24 114.4(4) . . ?
C22 C23 H23A 108.7 . . ?
C24 C23 H23A 108.7 . . ?
C22 C23 H23B 108.7 . . ?
C24 C23 H23B 108.7 . . ?
H23A C23 H23B 107.6 . . ?
F152 C152 C151 121.3(4) . . ?
F152 C152 C153 114.3(4) . . ?
C151 C152 C153 124.4(5) . . ?
F86 C86 C85 114.9(4) . . ?
F86 C86 C81 120.4(4) . . ?
C85 C86 C81 124.7(5) . . ?
C56 C51 C52 112.9(5) . . ?
C56 C51 B1 126.6(4) . . ?
C52 C51 B1 120.3(4) . . ?
C72 C71 C76 125.2(5) . . ?
C72 C71 I2 118.5(4) . . ?
C76 C71 I2 116.3(3) . . ?
O11 B1 C31 109.0(4) . . ?
O11 B1 C41 112.0(4) . . ?
C31 B1 C41 115.8(4) . . ?
O11 B1 C51 103.1(3) . . ?
C31 B1 C51 111.5(4) . . ?
C41 B1 C51 104.7(4) . . ?
O21 C72 C71 118.7(4) . . ?
O21 C72 C73 122.2(4) . . ?
C71 C72 C73 119.1(4) . . ?
F36 C36 C35 116.8(4) . . ?
F36 C36 C31 118.4(4) . . ?
C35 C36 C31 124.7(4) . . ?
F102 C102 C103 114.8(4) . . ?
F102 C102 C101 121.5(4) . . ?
C103 C102 C101 123.8(4) . . ?
O11 C22 C21 119.1(4) . . ?
O11 C22 C23 122.8(4) . . ?
C21 C22 C23 118.1(4) . . ?
C142 C141 C146 114.0(4) . . ?
C142 C141 B3 126.1(4) . . ?
C146 C141 B3 119.7(4) . . ?
O12 C26 C21 122.7(4) . . ?
O12 C26 C25 121.6(4) . . ?
C21 C26 C25 115.7(4) . . ?
F96 C96 C91 120.9(4) . . ?
F96 C96 C95 115.7(4) . . ?
C91 C96 C95 123.4(5) . . ?
F92 C92 C91 119.4(4) . . ?
F92 C92 C93 115.9(4) . . ?
C91 C92 C93 124.7(4) . . ?
C122 C121 C126 125.1(4) . . ?
C122 C121 I3 119.1(3) . . ?
C126 C121 I3 115.8(3) . . ?
O22 C76 C71 123.2(5) . . ?
O22 C76 C75 121.8(5) . . ?
C71 C76 C75 115.0(4) . . ?
C72 C73 C74 114.5(4) . . ?
C72 C73 H73B 108.6 . . ?
C74 C73 H73B 108.6 . . ?
C72 C73 H73A 108.6 . . ?
C74 C73 H73A 108.6 . . ?
H73B C73 H73A 107.6 . . ?
F95 C95 C94 120.3(4) . . ?
F95 C95 C96 120.3(5) . . ?
C94 C95 C96 119.4(5) . . ?
C25 C24 C23 108.8(4) . . ?
C25 C24 C27 109.7(4) . . ?
C23 C24 C27 110.4(4) . . ?
C25 C24 C28 109.7(4) . . ?
C23 C24 C28 108.2(4) . . ?
C27 C24 C28 110.1(4) . . ?
F142 C142 C141 121.4(4) . . ?
F142 C142 C143 115.8(4) . . ?
C141 C142 C143 122.8(4) . . ?
F52 C52 C53 115.5(5) . . ?
F52 C52 C51 119.7(4) . . ?
C53 C52 C51 124.8(5) . . ?
C82 C81 C86 112.5(4) . . ?
C82 C81 B2 119.5(4) . . ?
C86 C81 B2 128.0(4) . . ?
C152 C151 C156 113.2(4) . . ?
C152 C151 B3 128.4(4) . . ?
C156 C151 B3 118.3(4) . . ?
C26 C25 C24 113.0(4) . . ?
C26 C25 H25A 109.0 . . ?
C24 C25 H25A 109.0 . . ?
C26 C25 H25B 109.0 . . ?
C24 C25 H25B 109.0 . . ?
H25A C25 H25B 107.8 . . ?
F32 C32 C33 115.3(4) . . ?
F32 C32 C31 120.4(4) . . ?
C33 C32 C31 124.2(4) . . ?
F93 C93 C94 121.4(4) . . ?
F93 C93 C92 120.6(4) . . ?
C94 C93 C92 118.1(4) . . ?
F106 C106 C105 116.5(4) . . ?
F106 C106 C101 119.1(4) . . ?
C105 C106 C101 124.4(4) . . ?
C136 C131 C132 112.2(5) . . ?
C136 C131 B3 126.5(4) . . ?
C132 C131 B3 121.2(4) . . ?
O21 B2 C81 101.4(3) . . ?
O21 B2 C101 108.2(4) . . ?
C81 B2 C101 113.6(4) . . ?
O21 B2 C91 112.4(4) . . ?
C81 B2 C91 106.8(4) . . ?
C101 B2 C91 113.8(4) . . ?
O31 B3 C131 104.9(4) . . ?
O31 B3 C151 105.7(4) . . ?
C131 B3 C151 113.5(4) . . ?
O31 B3 C141 111.6(4) . . ?
C131 B3 C141 105.5(4) . . ?
C151 B3 C141 115.2(4) . . ?
F153 C153 C154 120.1(5) . . ?
F153 C153 C152 120.6(5) . . ?
C154 C153 C152 119.3(5) . . ?
F34 C34 C35 120.3(4) . . ?
F34 C34 C33 120.5(4) . . ?
C35 C34 C33 119.3(4) . . ?
F146 C146 C145 116.7(4) . . ?
F146 C146 C141 119.2(4) . . ?
C145 C146 C141 124.2(4) . . ?
F82 C82 C83 115.3(4) . . ?
F82 C82 C81 119.6(4) . . ?
C83 C82 C81 125.1(5) . . ?
F104 C104 C105 120.9(5) . . ?
F104 C104 C103 120.0(5) . . ?
C105 C104 C103 119.2(5) . . ?
F132 C132 C133 116.6(5) . . ?
F132 C132 C131 119.5(4) . . ?
C133 C132 C131 123.8(5) . . ?
C125 C124 C128 110.1(4) . . ?
C125 C124 C127 109.4(4) . . ?
C128 C124 C127 109.7(4) . . ?
C125 C124 C123 108.8(4) . . ?
C128 C124 C123 108.1(4) . . ?
C127 C124 C123 110.7(4) . . ?
F83 C83 C82 120.5(5) . . ?
F83 C83 C84 120.2(5) . . ?
C82 C83 C84 119.2(5) . . ?
F84 C84 C85 121.1(5) . . ?
F84 C84 C83 120.3(5) . . ?
C85 C84 C83 118.6(5) . . ?
F42 C42 C41 121.0(4) . . ?
F42 C42 C43 115.1(4) . . ?
C41 C42 C43 123.9(5) . . ?
F35 C35 C34 119.9(4) . . ?
F35 C35 C36 120.8(4) . . ?
C34 C35 C36 119.3(4) . . ?
F33 C33 C34 119.9(4) . . ?
F33 C33 C32 120.5(4) . . ?
C34 C33 C32 119.6(4) . . ?
O32 C126 C121 121.7(5) . . ?
O32 C126 C125 122.6(4) . . ?
C121 C126 C125 115.8(4) . . ?
F145 C145 C144 120.6(4) . . ?
F145 C145 C146 120.3(5) . . ?
C144 C145 C146 119.0(5) . . ?
C143 C144 F144 120.0(5) . . ?
C143 C144 C145 119.9(4) . . ?
F144 C144 C145 120.1(5) . . ?
C24 C28 H28B 109.5 . . ?
C24 C28 H28A 109.5 . . ?
H28B C28 H28A 109.5 . . ?
C24 C28 H28C 109.5 . . ?
H28B C28 H28C 109.5 . . ?
H28A C28 H28C 109.5 . . ?
F45 C45 C46 120.5(5) . . ?
F45 C45 C44 120.7(4) . . ?
C46 C45 C44 118.8(5) . . ?
C126 C125 C124 114.6(4) . . ?
C126 C125 H126 108.6 . . ?
C124 C125 H126 108.6 . . ?
C126 C125 H125 108.6 . . ?
C124 C125 H125 108.6 . . ?
H126 C125 H125 107.6 . . ?
C24 C27 H27C 109.5 . . ?
C24 C27 H27B 109.5 . . ?
H27C C27 H27B 109.5 . . ?
C24 C27 H27A 109.5 . . ?
H27C C27 H27A 109.5 . . ?
H27B C27 H27A 109.5 . . ?
F44 C44 C43 121.5(5) . . ?
F44 C44 C45 119.2(5) . . ?
C43 C44 C45 119.3(4) . . ?
F143 C143 C144 120.2(4) . . ?
F143 C143 C142 119.9(5) . . ?
C144 C143 C142 119.9(5) . . ?
F43 C43 C44 119.2(5) . . ?
F43 C43 C42 120.9(5) . . ?
C44 C43 C42 119.9(5) . . ?
C78 C74 C73 109.3(4) . . ?
C78 C74 C75 109.6(4) . . ?
C73 C74 C75 107.7(4) . . ?
C78 C74 C77 109.1(4) . . ?
C73 C74 C77 110.9(4) . . ?
C75 C74 C77 110.3(4) . . ?
F56 C56 C51 120.7(5) . . ?
F56 C56 C55 114.5(5) . . ?
C51 C56 C55 124.8(5) . . ?
F154 C154 C155 120.6(5) . . ?
F154 C154 C153 119.8(6) . . ?
C155 C154 C153 119.6(5) . . ?
F136 C136 C135 115.2(5) . . ?
F136 C136 C131 119.6(5) . . ?
C135 C136 C131 125.2(5) . . ?
F54 C54 C55 120.7(6) . . ?
F54 C54 C53 120.5(6) . . ?
C55 C54 C53 118.8(5) . . ?
C134 C135 F135 119.8(5) . . ?
C134 C135 C136 119.9(5) . . ?
F135 C135 C136 120.4(5) . . ?
F103 C103 C104 120.4(4) . . ?
F103 C103 C102 120.0(4) . . ?
C104 C103 C102 119.6(4) . . ?
F53 C53 C52 120.9(6) . . ?
F53 C53 C54 120.1(5) . . ?
C52 C53 C54 118.9(5) . . ?
F85 C85 C84 119.3(5) . . ?
F85 C85 C86 120.9(5) . . ?
C84 C85 C86 119.8(5) . . ?
F94 C94 C93 120.3(5) . . ?
F94 C94 C95 119.5(5) . . ?
C93 C94 C95 120.2(4) . . ?
C104 C105 F105 120.2(4) . . ?
C104 C105 C106 119.9(4) . . ?
F105 C105 C106 119.9(4) . . ?
F155 C155 C154 120.6(5) . . ?
F155 C155 C156 120.0(5) . . ?
C154 C155 C156 119.4(5) . . ?
F55 C55 C54 120.0(5) . . ?
F55 C55 C56 120.3(5) . . ?
C54 C55 C56 119.7(5) . . ?
C76 C75 C74 114.3(4) . . ?
C76 C75 H75A 108.7 . . ?
C74 C75 H75A 108.7 . . ?
C76 C75 H75B 108.7 . . ?
C74 C75 H75B 108.7 . . ?
H75A C75 H75B 107.6 . . ?
F133 C133 C134 120.2(5) . . ?
F133 C133 C132 119.6(5) . . ?
C134 C133 C132 120.2(5) . . ?
F134 C134 C135 120.4(5) . . ?
F134 C134 C133 120.9(5) . . ?
C135 C134 C133 118.7(5) . . ?
C74 C77 H77C 109.5 . . ?
C74 C77 H77A 109.5 . . ?
H77C C77 H77A 109.5 . . ?
C74 C77 H77B 109.5 . . ?
H77C C77 H77B 109.5 . . ?
H77A C77 H77B 109.5 . . ?
C124 C127 H132 109.5 . . ?
C124 C127 H130 109.5 . . ?
H132 C127 H130 109.5 . . ?
C124 C127 H131 109.5 . . ?
H132 C127 H131 109.5 . . ?
H130 C127 H131 109.5 . . ?
C124 C128 H127 109.5 . . ?
C124 C128 H129 109.5 . . ?
H127 C128 H129 109.5 . . ?
C124 C128 H128 109.5 . . ?
H127 C128 H128 109.5 . . ?
H129 C128 H128 109.5 . . ?
C74 C78 H78A 109.5 . . ?
C74 C78 H78C 109.5 . . ?
H78A C78 H78C 109.5 . . ?
C74 C78 H78B 109.5 . . ?
H78A C78 H78B 109.5 . . ?
H78C C78 H78B 109.5 . . ?
C62 C61 C66 123.1(5) . . ?
C62 C61 I2 118.9(4) . . ?
C66 C61 I2 117.9(4) . . ?
C16 C11 C12 123.9(5) . . ?
C16 C11 I1 118.6(4) . . ?
C12 C11 I1 117.4(4) . . ?
C116 C111 C112 123.9(5) . . ?
C116 C111 I3 120.4(4) . . ?
C112 C111 I3 115.6(4) . . ?
C65 C66 C61 117.1(5) . . ?
C65 C66 H66 121.5 . . ?
C61 C66 H66 121.5 . . ?
C61 C62 C63 117.9(5) . . ?
C61 C62 H62 121.1 . . ?
C63 C62 H62 121.1 . . ?
C11 C16 C15 116.2(6) . . ?
C11 C16 H16 121.9 . . ?
C15 C16 H16 121.9 . . ?
C11 C12 C13 117.2(6) . . ?
C11 C12 H12 121.4 . . ?
C13 C12 H12 121.4 . . ?
C111 C116 C115 117.2(7) . . ?
C111 C116 H116 121.4 . . ?
C115 C116 H116 121.4 . . ?
C111 C112 C113 117.0(7) . . ?
C111 C112 H112 121.5 . . ?
C113 C112 H112 121.5 . . ?
C63 C64 C65 120.8(5) . . ?
C63 C64 H64 119.6 . . ?
C65 C64 H64 119.6 . . ?
C64 C63 C62 119.9(6) . . ?
C64 C63 H63 120.0 . . ?
C62 C63 H63 120.0 . . ?
C64 C65 C66 121.1(6) . . ?
C64 C65 H65 119.5 . . ?
C66 C65 H65 119.5 . . ?
C15 C14 C13 121.8(6) . . ?
C15 C14 H14 119.1 . . ?
C13 C14 H14 119.1 . . ?
C14 C15 C16 120.6(6) . . ?
C14 C15 H15 119.7 . . ?
C16 C15 H15 119.7 . . ?
C14 C13 C12 120.2(7) . . ?
C14 C13 H13 119.9 . . ?
C12 C13 H13 119.9 . . ?
C114 C115 C116 121.0(7) . . ?
C114 C115 H115 119.5 . . ?
C116 C115 H115 119.5 . . ?
C115 C114 C113 120.2(7) . . ?
C115 C114 H114 119.9 . . ?
C113 C114 H114 119.9 . . ?
C114 C113 C112 120.8(8) . . ?
C114 C113 H113 119.6 . . ?
C112 C113 H113 119.6 . . ?

loop_
_geom_bond_atom_site_label_1
_geom_bond_atom_site_label_2
_geom_bond_distance
_geom_bond_site_symmetry_2
_geom_bond_publ_flag
I1 C21 2.077(4) . ?
I1 C11 2.117(5) . ?
I2 C71 2.087(5) . ?
I2 C61 2.105(5) . ?
I3 C121 2.067(5) . ?
I3 C111 2.106(5) . ?
F32 C32 1.355(5) . ?
O11 C22 1.299(5) . ?
O11 B1 1.537(6) . ?
F92 C92 1.353(5) . ?
F93 C93 1.325(6) . ?
F102 C102 1.347(5) . ?
F142 C142 1.339(5) . ?
O21 C72 1.302(6) . ?
O21 B2 1.514(6) . ?
F36 C36 1.352(5) . ?
F96 C96 1.354(5) . ?
F46 C46 1.347(5) . ?
F152 C152 1.360(5) . ?
F33 C33 1.344(5) . ?
F42 C42 1.356(6) . ?
O31 C122 1.298(5) . ?
O31 B3 1.542(6) . ?
F106 C106 1.343(5) . ?
F52 C52 1.353(6) . ?
F146 C146 1.351(5) . ?
F82 C82 1.358(5) . ?
F156 C156 1.351(6) . ?
F145 C145 1.350(6) . ?
F56 C56 1.355(6) . ?
O12 C26 1.239(6) . ?
C31 C32 1.382(6) . ?
C31 C36 1.397(6) . ?
C31 B1 1.635(7) . ?
F95 C95 1.344(6) . ?
C21 C22 1.380(6) . ?
C21 C26 1.441(6) . ?
F35 C35 1.344(5) . ?
F105 C105 1.355(5) . ?
F85 C85 1.347(6) . ?
F132 C132 1.347(6) . ?
F143 C143 1.340(6) . ?
C101 C106 1.386(6) . ?
C101 C102 1.388(6) . ?
C101 B2 1.650(7) . ?
F86 C86 1.347(6) . ?
C41 C42 1.378(7) . ?
C41 C46 1.390(6) . ?
C41 B1 1.649(6) . ?
O32 C126 1.228(5) . ?
F45 C45 1.349(6) . ?
C91 C92 1.377(6) . ?
C91 C96 1.383(7) . ?
C91 B2 1.651(6) . ?
F94 C94 1.344(5) . ?
F144 C144 1.355(5) . ?
F83 C83 1.344(6) . ?
C122 C121 1.372(6) . ?
C122 C123 1.484(6) . ?
F34 C34 1.349(5) . ?
F155 C155 1.346(6) . ?
C46 C45 1.374(7) . ?
F154 C154 1.347(6) . ?
F43 C43 1.337(6) . ?
C156 C155 1.376(7) . ?
C156 C151 1.399(6) . ?
C123 C124 1.541(7) . ?
C123 H134 0.9700 . ?
C123 H133 0.9700 . ?
F136 C136 1.349(6) . ?
F54 C54 1.340(6) . ?
C23 C22 1.499(6) . ?
C23 C24 1.536(6) . ?
C23 H23A 0.9700 . ?
C23 H23B 0.9700 . ?
F153 C153 1.344(6) . ?
C152 C151 1.376(7) . ?
C152 C153 1.378(7) . ?
C86 C85 1.371(7) . ?
C86 C81 1.388(7) . ?
C51 C56 1.374(7) . ?
C51 C52 1.391(7) . ?
C51 B1 1.661(7) . ?
C71 C72 1.366(6) . ?
C71 C76 1.434(7) . ?
C72 C73 1.501(6) . ?
C36 C35 1.368(7) . ?
C102 C103 1.387(7) . ?
F53 C53 1.336(6) . ?
C141 C142 1.383(6) . ?
C141 C146 1.389(6) . ?
C141 B3 1.652(6) . ?
F104 C104 1.347(5) . ?
C26 C25 1.492(7) . ?
F44 C44 1.348(5) . ?
C96 C95 1.387(7) . ?
C92 C93 1.392(6) . ?
C121 C126 1.453(7) . ?
C76 O22 1.226(6) . ?
C76 C75 1.521(8) . ?
C73 C74 1.527(7) . ?
C73 H73B 0.9700 . ?
C73 H73A 0.9700 . ?
C95 C94 1.369(7) . ?
C24 C25 1.533(7) . ?
C24 C27 1.536(7) . ?
C24 C28 1.543(7) . ?
C142 C143 1.391(7) . ?
C52 C53 1.379(7) . ?
C81 C82 1.388(7) . ?
C81 B2 1.644(7) . ?
C151 B3 1.650(7) . ?
C25 H25A 0.9700 . ?
C25 H25B 0.9700 . ?
C32 C33 1.377(7) . ?
F103 C103 1.344(6) . ?
C93 C94 1.368(7) . ?
F55 C55 1.355(7) . ?
F135 C135 1.355(6) . ?
C106 C105 1.381(7) . ?
C131 C136 1.386(7) . ?
C131 C132 1.396(7) . ?
C131 B3 1.633(7) . ?
F84 C84 1.338(6) . ?
C153 C154 1.370(7) . ?
C34 C35 1.366(7) . ?
C34 C33 1.369(7) . ?
C146 C145 1.371(6) . ?
C82 C83 1.369(7) . ?
C104 C105 1.350(7) . ?
C104 C103 1.371(7) . ?
C132 C133 1.378(8) . ?
C124 C125 1.531(7) . ?
C124 C128 1.531(7) . ?
C124 C127 1.534(7) . ?
C83 C84 1.379(7) . ?
C84 C85 1.370(7) . ?
C42 C43 1.384(7) . ?
C126 C125 1.485(7) . ?
C145 C144 1.367(7) . ?
C144 C143 1.354(7) . ?
C28 H28B 0.9600 . ?
C28 H28A 0.9600 . ?
C28 H28C 0.9600 . ?
C45 C44 1.385(8) . ?
C125 H126 0.9700 . ?
C125 H125 0.9700 . ?
C27 H27C 0.9600 . ?
C27 H27B 0.9600 . ?
C27 H27A 0.9600 . ?
C44 C43 1.354(8) . ?
C74 C78 1.525(7) . ?
C74 C75 1.531(7) . ?
C74 C77 1.536(7) . ?
C56 C55 1.381(8) . ?
C154 C155 1.359(8) . ?
C136 C135 1.374(7) . ?
C54 C55 1.364(9) . ?
C54 C53 1.382(9) . ?
C135 C134 1.349(8) . ?
C75 H75A 0.9700 . ?
C75 H75B 0.9700 . ?
F134 C134 1.344(6) . ?
F133 C133 1.353(6) . ?
C133 C134 1.372(8) . ?
C77 H77C 0.9600 . ?
C77 H77A 0.9600 . ?
C77 H77B 0.9600 . ?
C127 H132 0.9600 . ?
C127 H130 0.9600 . ?
C127 H131 0.9600 . ?
C128 H127 0.9600 . ?
C128 H129 0.9600 . ?
C128 H128 0.9600 . ?
C78 H78A 0.9600 . ?
C78 H78C 0.9600 . ?
C78 H78B 0.9600 . ?
C61 C62 1.370(7) . ?
C61 C66 1.385(7) . ?
C11 C16 1.371(8) . ?
C11 C12 1.378(8) . ?
C111 C116 1.359(8) . ?
C111 C112 1.379(8) . ?
C66 C65 1.372(8) . ?
C66 H66 0.9300 . ?
C62 C63 1.388(8) . ?
C62 H62 0.9300 . ?
C16 C15 1.402(8) . ?
C16 H16 0.9300 . ?
C12 C13 1.378(8) . ?
C12 H12 0.9300 . ?
C116 C115 1.387(9) . ?
C116 H116 0.9300 . ?
C112 C113 1.384(9) . ?
C112 H112 0.9300 . ?
C64 C63 1.365(8) . ?
C64 C65 1.369(8) . ?
C64 H64 0.9300 . ?
C63 H63 0.9300 . ?
C65 H65 0.9300 . ?
C14 C15 1.345(10) . ?
C14 C13 1.359(10) . ?
C14 H14 0.9300 . ?
C15 H15 0.9300 . ?
C13 H13 0.9300 . ?
C115 C114 1.363(12) . ?
C115 H115 0.9300 . ?
C114 C113 1.369(12) . ?
C114 H114 0.9300 . ?
C113 H113 0.9300 . ?
